data_1562876
loop_
_publ_author_name
'Fan, Rui-Qing'
'Wang, Li-Yuan'
'Wang, Ping'
'Chen, Hong'
'Sun, Cun-fa'
'Yang, Yu-Lin'
'Su, Qing'

_publ_section_title
;
 Syntheses, structures and luminescent properties of zero-/two-dimensional
 Cd(II) and Eu(III) complexes
;
_journal_name_full 'Journal of Solid State Chemistry'
_journal_page_first 332
_journal_page_last 340
_journal_paper_doi 10.1016/j.jssc.2012.06.018
_journal_volume 196
_journal_year 2012
_chemical_formula_sum 'C66 H56 Cd2 N12 O16'
_chemical_formula_weight 1498.05
_space_group_IT_number 2
_space_group_name_Hall '-P 1'
_space_group_name_H-M_alt 'P -1'
_symmetry_cell_setting triclinic
_symmetry_space_group_name_H-M 'P -1'
_atom_sites_solution_hydrogens geom
_atom_sites_solution_primary direct
_atom_sites_solution_secondary difmap
_audit_creation_method SHELXL-97
_cell_angle_alpha 64.06(3)
_cell_angle_beta 89.36(3)
_cell_angle_gamma 87.26(3)
_cell_formula_units_Z 1
_cell_length_a 10.260(2)
_cell_length_b 12.280(3)
_cell_length_c 13.630(3)
_cell_measurement_reflns_used 12057
_cell_measurement_temperature 293(2)
_cell_measurement_theta_max 25.00
_cell_measurement_theta_min 3.01
_cell_volume 1542.4(7)
_computing_cell_refinement 'Bruker SMART'
_computing_data_collection 'Bruker SMART'
_computing_data_reduction 'Bruker SAINT'
_computing_molecular_graphics SHELXP-97
_computing_publication_material SHELXTL
_computing_structure_refinement 'SHELXL-97 (Sheldrick, 1997)'
_computing_structure_solution 'SHELXS-97 (Sheldrick, 1997)'
_diffrn_ambient_temperature 293(2)
_diffrn_measured_fraction_theta_full 0.989
_diffrn_measured_fraction_theta_max 0.989
_diffrn_measurement_device_type 'Bruker Smart APEX CCD area detector'
_diffrn_measurement_method 'phi and omega scans'
_diffrn_radiation_monochromator graphite
_diffrn_radiation_source 'fine-focus sealed tube'
_diffrn_radiation_type MoK\a
_diffrn_radiation_wavelength 0.71073
_diffrn_reflns_av_R_equivalents 0.0480
_diffrn_reflns_av_sigmaI/netI 0.0653
_diffrn_reflns_limit_h_max 12
_diffrn_reflns_limit_h_min -12
_diffrn_reflns_limit_k_max 13
_diffrn_reflns_limit_k_min -14
_diffrn_reflns_limit_l_max 16
_diffrn_reflns_limit_l_min -16
_diffrn_reflns_number 12057
_diffrn_reflns_theta_full 25.00
_diffrn_reflns_theta_max 25.00
_diffrn_reflns_theta_min 3.01
_diffrn_standards_decay_% 0
_diffrn_standards_interval_count 0
_diffrn_standards_interval_time 0
_diffrn_standards_number 0
_exptl_absorpt_coefficient_mu 0.772
_exptl_absorpt_correction_T_max 0.9083
_exptl_absorpt_correction_T_min 0.8838
_exptl_crystal_colour yellow
_exptl_crystal_density_diffrn 1.613
_exptl_crystal_density_method 'not measured'
_exptl_crystal_description block
_exptl_crystal_F_000 760
_exptl_crystal_size_max 0.16
_exptl_crystal_size_mid 0.16
_exptl_crystal_size_min 0.13
_refine_diff_density_max 0.808
_refine_diff_density_min -0.810
_refine_diff_density_rms 0.145
_refine_ls_extinction_method none
_refine_ls_goodness_of_fit_ref 1.014
_refine_ls_hydrogen_treatment mixed
_refine_ls_matrix_type full
_refine_ls_number_parameters 433
_refine_ls_number_reflns 5382
_refine_ls_number_restraints 1
_refine_ls_restrained_S_all 1.016
_refine_ls_R_factor_all 0.0894
_refine_ls_R_factor_gt 0.0608
_refine_ls_shift/su_max 0.000
_refine_ls_shift/su_mean 0.000
_refine_ls_structure_factor_coef Fsqd
_refine_ls_weighting_details 'calc w=1/[\s^2^(Fo^2^)+(0.1196P)^2^+0.0000P] where P=(Fo^2^+2Fc^2^)/3'
_refine_ls_weighting_scheme calc
_refine_ls_wR_factor_gt 0.1639
_refine_ls_wR_factor_ref 0.1843
_reflns_number_gt 3872
_reflns_number_total 5382
_reflns_threshold_expression >2sigma(I)
_cod_data_source_file JSSC-2012-196-332.cif
_cod_data_source_block 1
_cod_depositor_comments
;
The following automatic conversions were performed:

data item '_symmetry_cell_setting' value 'Triclinic' was changed to
'triclinic' in accordance with the built-in table derived from the
CIF Core dictionary named 'cif_core.dic' version 2.4.5 last updated
on 2014-11-21.

Automatic conversion script
Id: cif_fix_values 8369 2020-08-20 11:38:08Z andrius 
;
_cod_original_cell_volume 1542.4(6)
_cod_original_sg_symbol_H-M P-1
_cod_database_code 1562876

loop_
_symmetry_equiv_pos_as_xyz
'x, y, z'
'-x, -y, -z'

loop_
_atom_site_label
_atom_site_type_symbol
_atom_site_fract_x
_atom_site_fract_y
_atom_site_fract_z
_atom_site_U_iso_or_equiv
_atom_site_adp_type
_atom_site_occupancy
_atom_site_symmetry_multiplicity
_atom_site_calc_flag
_atom_site_refinement_flags
_atom_site_disorder_assembly
_atom_site_disorder_group
Cd1 Cd 0.48537(5) 0.79977(4) 0.11966(3) 0.0524(2) Uani 1 1 d . . .
O1 O 0.3874(6) 0.8693(4) -0.0447(4) 0.0810(16) Uani 1 1 d . . .
O2 O 0.3650(4) 1.0553(4) -0.0584(3) 0.0558(11) Uani 1 1 d . . .
O3 O 0.0835(5) 1.0024(6) -0.0672(4) 0.0931(19) Uani 1 1 d D . .
O4 O 0.0289(6) 1.1968(6) -0.1724(5) 0.0939(19) Uani 1 1 d . . .
N1 N 0.5565(7) 0.7031(6) 0.3096(5) 0.078(2) Uani 1 1 d . . .
N2 N 0.3492(6) 0.8660(6) 0.2232(5) 0.0669(16) Uani 1 1 d . . .
N3 N 0.6276(6) 0.6585(5) 0.0934(5) 0.0655(15) Uani 1 1 d . . .
N4 N 0.3702(6) 0.6240(5) 0.1557(5) 0.0665(16) Uani 1 1 d . . .
N5 N 0.3857(7) 1.0568(6) -0.4853(5) 0.0707(17) Uani 1 1 d . . .
N6 N 0.2060(7) 1.1634(7) -0.5324(5) 0.082(2) Uani 1 1 d . . .
H6A H 0.1427 1.2083 -0.5732 0.098 Uiso 1 1 calc R . .
C1 C 0.2537(8) 0.9491(9) 0.1821(8) 0.080(2) Uani 1 1 d . . .
H1A H 0.2408 0.9858 0.1069 0.096 Uiso 1 1 calc R . .
C2 C 0.1718(9) 0.9848(10) 0.2447(10) 0.097(3) Uani 1 1 d . . .
H2A H 0.1060 1.0446 0.2127 0.116 Uiso 1 1 calc R . .
C3 C 0.1901(11) 0.9301(13) 0.3539(11) 0.114(4) Uani 1 1 d . . .
H3A H 0.1343 0.9510 0.3978 0.137 Uiso 1 1 calc R . .
C4 C 0.2911(12) 0.8426(11) 0.4023(7) 0.097(3) Uani 1 1 d . . .
C5 C 0.3184(17) 0.7793(16) 0.5198(11) 0.142(7) Uani 1 1 d . . .
H5B H 0.2640 0.7950 0.5676 0.170 Uiso 1 1 calc R . .
C6 C 0.416(2) 0.7023(15) 0.5585(11) 0.146(7) Uani 1 1 d . . .
H6B H 0.4312 0.6648 0.6335 0.175 Uiso 1 1 calc R . .
C7 C 0.5016(14) 0.6733(11) 0.4906(7) 0.118(5) Uani 1 1 d . . .
C8 C 0.6107(17) 0.5916(11) 0.5295(9) 0.135(6) Uani 1 1 d . . .
H8A H 0.6283 0.5525 0.6041 0.162 Uiso 1 1 calc R . .
C9 C 0.6902(14) 0.5691(11) 0.4599(10) 0.132(6) Uani 1 1 d . . .
H9A H 0.7634 0.5165 0.4856 0.159 Uiso 1 1 calc R . .
C10 C 0.6601(9) 0.6261(8) 0.3497(7) 0.087(3) Uani 1 1 d . . .
H10A H 0.7141 0.6103 0.3017 0.104 Uiso 1 1 calc R . .
C11 C 0.4791(10) 0.7261(8) 0.3774(6) 0.076(2) Uani 1 1 d . . .
C12 C 0.3696(9) 0.8143(8) 0.3323(7) 0.077(2) Uani 1 1 d . . .
C13 C 0.7489(8) 0.6771(9) 0.0635(8) 0.084(2) Uani 1 1 d . . .
H13A H 0.7817 0.7524 0.0470 0.101 Uiso 1 1 calc R . .
C14 C 0.8321(10) 0.5862(11) 0.0554(10) 0.111(3) Uani 1 1 d . . .
H14A H 0.9179 0.6014 0.0326 0.133 Uiso 1 1 calc R . .
C15 C 0.7831(11) 0.4765(9) 0.0817(8) 0.098(3) Uani 1 1 d . . .
H15A H 0.8370 0.4149 0.0787 0.118 Uiso 1 1 calc R . .
C16 C 0.6533(10) 0.4537(7) 0.1132(7) 0.081(2) Uani 1 1 d . . .
C17 C 0.5966(14) 0.3416(8) 0.1347(7) 0.102(3) Uani 1 1 d . . .
H17A H 0.6462 0.2791 0.1292 0.122 Uiso 1 1 calc R . .
C18 C 0.4698(14) 0.3278(8) 0.1632(8) 0.103(3) Uani 1 1 d . . .
H18A H 0.4344 0.2537 0.1787 0.124 Uiso 1 1 calc R . .
C19 C 0.3869(11) 0.4208(7) 0.1707(6) 0.085(3) Uani 1 1 d . . .
C20 C 0.2581(13) 0.4087(10) 0.1973(8) 0.108(4) Uani 1 1 d . . .
H20A H 0.2195 0.3362 0.2120 0.130 Uiso 1 1 calc R . .
C21 C 0.1849(12) 0.5024(12) 0.2025(9) 0.114(4) Uani 1 1 d . . .
H21A H 0.0970 0.4945 0.2204 0.137 Uiso 1 1 calc R . .
C22 C 0.2445(9) 0.6078(9) 0.1807(7) 0.087(3) Uani 1 1 d . . .
H22A H 0.1946 0.6716 0.1835 0.105 Uiso 1 1 calc R . .
C23 C 0.4409(8) 0.5329(6) 0.1494(5) 0.0663(19) Uani 1 1 d . . .
C24 C 0.5774(8) 0.5504(6) 0.1189(5) 0.066(2) Uani 1 1 d . . .
C25 C 0.3535(6) 0.9796(6) -0.0940(5) 0.0500(15) Uani 1 1 d . . .
C26 C 0.2999(6) 1.0230(5) -0.2083(5) 0.0484(14) Uani 1 1 d . . .
C27 C 0.3750(6) 1.0031(5) -0.2832(5) 0.0524(15) Uani 1 1 d . . .
H27A H 0.4524 0.9558 -0.2626 0.063 Uiso 1 1 calc R . .
C28 C 0.3315(7) 1.0561(6) -0.3915(5) 0.0569(16) Uani 1 1 d . . .
C29 C 0.3079(8) 1.1215(7) -0.5660(5) 0.069(2) Uani 1 1 d . . .
H29A H 0.3224 1.1362 -0.6381 0.083 Uiso 1 1 calc R . .
C30 C 0.2162(7) 1.1244(6) -0.4220(5) 0.0606(17) Uani 1 1 d . . .
C31 C 0.1370(6) 1.1434(7) -0.3448(5) 0.0639(19) Uani 1 1 d . . .
H31A H 0.0588 1.1895 -0.3650 0.077 Uiso 1 1 calc R . .
C32 C 0.1806(6) 1.0913(6) -0.2397(5) 0.0570(17) Uani 1 1 d . . .
C33 C 0.0901(7) 1.1031(9) -0.1543(6) 0.075(2) Uani 1 1 d D . .
OW1 O 1.0673(13) 0.7679(10) -0.048(2) 0.422(17) Uani 1 1 d . . .
HW1A H 1.0647 0.7794 -0.1138 0.633 Uiso 1 1 d R . .
HW1B H 1.1119 0.8219 -0.0426 0.633 Uiso 1 1 d R . .
OW2 O 0.0292(10) 0.7590(17) 0.6635(11) 0.295(10) Uani 1 1 d . . .
HW2B H 0.0201 0.6851 0.7073 0.443 Uiso 1 1 d R . .
HW2C H 0.0675 0.7939 0.6962 0.443 Uiso 1 1 d R . .
OW3 O 0.9559(18) 0.3900(13) 0.6375(12) 0.283(9) Uani 1 1 d . . .
HW3A H 1.0268 0.3707 0.6149 0.424 Uiso 1 1 d R . .
HW3C H 0.9179 0.3261 0.6789 0.424 Uiso 1 1 d R . .
OW4 O 0.0550(19) 0.6147(16) 0.5944(19) 0.403(18) Uani 1 1 d . . .
HW4A H 0.0264 0.5455 0.6090 0.604 Uiso 1 1 d R . .
HW4C H -0.0088 0.6663 0.5801 0.604 Uiso 1 1 d R . .

loop_
_atom_site_aniso_label
_atom_site_aniso_U_11
_atom_site_aniso_U_22
_atom_site_aniso_U_33
_atom_site_aniso_U_23
_atom_site_aniso_U_13
_atom_site_aniso_U_12
Cd1 0.0656(3) 0.0488(3) 0.0377(3) -0.0143(2) -0.0045(2) 0.0004(2)
O1 0.133(5) 0.046(3) 0.054(3) -0.013(2) -0.033(3) 0.003(3)
O2 0.059(3) 0.060(3) 0.046(2) -0.021(2) 0.008(2) -0.005(2)
O3 0.062(3) 0.132(5) 0.047(3) -0.006(3) 0.013(2) 0.007(3)
O4 0.093(4) 0.098(4) 0.088(4) -0.041(4) 0.019(3) 0.016(4)
N1 0.099(5) 0.075(4) 0.041(3) -0.004(3) -0.017(3) -0.031(4)
N2 0.073(4) 0.090(4) 0.043(3) -0.032(3) 0.011(3) -0.024(4)
N3 0.073(4) 0.054(3) 0.064(4) -0.021(3) -0.019(3) 0.009(3)
N4 0.087(4) 0.056(3) 0.047(3) -0.014(3) -0.010(3) -0.006(3)
N5 0.093(4) 0.073(4) 0.048(4) -0.026(3) 0.015(3) -0.020(3)
N6 0.094(5) 0.094(5) 0.038(3) -0.010(3) -0.018(3) -0.010(4)
C1 0.066(5) 0.109(7) 0.080(6) -0.054(5) 0.011(4) -0.020(5)
C2 0.071(5) 0.140(9) 0.123(9) -0.096(8) 0.020(5) -0.012(5)
C3 0.090(7) 0.187(12) 0.126(10) -0.119(10) 0.060(7) -0.073(8)
C4 0.112(8) 0.145(9) 0.068(6) -0.072(6) 0.039(6) -0.072(7)
C5 0.195(15) 0.194(17) 0.091(10) -0.102(11) 0.083(10) -0.135(13)
C6 0.24(2) 0.157(14) 0.058(7) -0.058(9) 0.063(11) -0.120(13)
C7 0.177(11) 0.110(8) 0.043(5) -0.002(5) -0.012(6) -0.090(8)
C8 0.232(16) 0.090(7) 0.048(6) 0.010(6) -0.049(8) -0.078(10)
C9 0.158(11) 0.097(8) 0.081(7) 0.023(7) -0.067(8) -0.045(8)
C10 0.099(6) 0.074(5) 0.064(5) -0.006(4) -0.024(5) -0.013(5)
C11 0.107(6) 0.082(5) 0.036(4) -0.020(4) 0.002(4) -0.049(5)
C12 0.089(6) 0.099(6) 0.058(5) -0.045(5) 0.028(4) -0.057(5)
C13 0.078(6) 0.088(6) 0.088(6) -0.041(5) -0.012(5) 0.016(5)
C14 0.082(6) 0.129(9) 0.124(9) -0.060(8) -0.006(6) 0.024(6)
C15 0.122(8) 0.081(6) 0.093(7) -0.043(5) -0.017(6) 0.033(6)
C16 0.119(7) 0.062(5) 0.059(5) -0.026(4) -0.026(5) 0.020(5)
C17 0.184(11) 0.054(5) 0.065(6) -0.025(4) -0.022(7) 0.013(6)
C18 0.182(11) 0.055(5) 0.067(6) -0.021(4) -0.023(7) -0.009(6)
C19 0.140(8) 0.061(5) 0.045(4) -0.012(3) -0.017(5) -0.030(5)
C20 0.148(10) 0.091(7) 0.071(6) -0.017(5) -0.010(6) -0.058(7)
C21 0.108(8) 0.120(9) 0.106(8) -0.038(7) 0.010(6) -0.050(7)
C22 0.080(6) 0.098(6) 0.074(6) -0.026(5) 0.007(5) -0.026(5)
C23 0.097(6) 0.058(4) 0.035(3) -0.011(3) -0.010(3) -0.013(4)
C24 0.112(6) 0.046(4) 0.036(3) -0.014(3) -0.022(4) 0.008(4)
C25 0.048(3) 0.051(4) 0.041(3) -0.010(3) -0.002(3) -0.005(3)
C26 0.053(3) 0.047(3) 0.036(3) -0.009(3) -0.002(3) -0.010(3)
C27 0.054(4) 0.046(3) 0.047(4) -0.011(3) -0.002(3) -0.005(3)
C28 0.068(4) 0.060(4) 0.038(3) -0.016(3) 0.002(3) -0.014(3)
C29 0.093(6) 0.086(5) 0.029(3) -0.023(4) 0.013(4) -0.029(5)
C30 0.062(4) 0.069(4) 0.039(3) -0.012(3) -0.007(3) -0.018(3)
C31 0.043(3) 0.084(5) 0.046(4) -0.011(3) -0.005(3) 0.003(3)
C32 0.045(3) 0.070(4) 0.046(4) -0.016(3) 0.005(3) -0.008(3)
C33 0.051(4) 0.115(7) 0.046(4) -0.023(4) 0.004(3) -0.018(4)
OW1 0.160(10) 0.093(7) 0.89(5) -0.100(16) 0.031(18) 0.010(7)
OW2 0.125(8) 0.42(2) 0.172(11) 0.021(13) -0.001(7) 0.059(11)
OW3 0.39(2) 0.235(15) 0.231(16) -0.119(13) 0.045(14) 0.098(14)
OW4 0.38(3) 0.279(19) 0.61(4) -0.24(2) 0.35(3) -0.185(19)

loop_
_atom_type_symbol
_atom_type_description
_atom_type_scat_dispersion_real
_atom_type_scat_dispersion_imag
_atom_type_scat_source
C C 0.0033 0.0016 'International Tables Vol C Tables 4.2.6.8 and 6.1.1.4'
H H 0.0000 0.0000 'International Tables Vol C Tables 4.2.6.8 and 6.1.1.4'
Cd Cd -0.8075 1.2024 'International Tables Vol C Tables 4.2.6.8 and 6.1.1.4'
N N 0.0061 0.0033 'International Tables Vol C Tables 4.2.6.8 and 6.1.1.4'
O O 0.0106 0.0060 'International Tables Vol C Tables 4.2.6.8 and 6.1.1.4'

loop_
_geom_angle_atom_site_label_1
_geom_angle_atom_site_label_2
_geom_angle_atom_site_label_3
_geom_angle
_geom_angle_site_symmetry_1
_geom_angle_site_symmetry_3
O1 Cd1 O2 92.95(18) . 2_675
O1 Cd1 N2 105.6(2) . .
O2 Cd1 N2 101.92(19) 2_675 .
O1 Cd1 N3 95.1(2) . .
O2 Cd1 N3 92.32(19) 2_675 .
N2 Cd1 N3 154.1(2) . .
O1 Cd1 N4 83.3(2) . .
O2 Cd1 N4 162.9(2) 2_675 .
N2 Cd1 N4 95.2(2) . .
N3 Cd1 N4 71.5(2) . .
O1 Cd1 N1 169.6(2) . .
O2 Cd1 N1 97.20(18) 2_675 .
N2 Cd1 N1 70.1(3) . .
N3 Cd1 N1 86.9(3) . .
N4 Cd1 N1 87.7(2) . .
C25 O1 Cd1 119.1(5) . .
C25 O2 Cd1 123.8(4) . 2_675
C11 N1 C10 119.2(7) . .
C11 N1 Cd1 114.9(6) . .
C10 N1 Cd1 125.8(7) . .
C1 N2 C12 118.3(7) . .
C1 N2 Cd1 124.2(5) . .
C12 N2 Cd1 117.5(6) . .
C13 N3 C24 120.6(7) . .
C13 N3 Cd1 124.5(5) . .
C24 N3 Cd1 114.8(5) . .
C22 N4 C23 118.0(7) . .
C22 N4 Cd1 126.8(6) . .
C23 N4 Cd1 115.2(5) . .
C29 N5 C28 107.7(7) . .
C29 N6 C30 109.1(7) . .
C29 N6 H6A 125.5 . .
C30 N6 H6A 125.5 . .
N2 C1 C2 123.5(9) . .
N2 C1 H1A 118.3 . .
C2 C1 H1A 118.3 . .
C3 C2 C1 117.9(11) . .
C3 C2 H2A 121.0 . .
C1 C2 H2A 121.0 . .
C2 C3 C4 121.3(9) . .
C2 C3 H3A 119.3 . .
C4 C3 H3A 119.3 . .
C12 C4 C3 116.4(9) . .
C12 C4 C5 118.6(13) . .
C3 C4 C5 125.0(11) . .
C6 C5 C4 121.5(14) . .
C6 C5 H5B 119.2 . .
C4 C5 H5B 119.2 . .
C5 C6 C7 122.0(15) . .
C5 C6 H6B 119.0 . .
C7 C6 H6B 119.0 . .
C11 C7 C8 116.2(13) . .
C11 C7 C6 120.1(14) . .
C8 C7 C6 123.7(12) . .
C9 C8 C7 120.9(10) . .
C9 C8 H8A 119.5 . .
C7 C8 H8A 119.5 . .
C8 C9 C10 118.4(13) . .
C8 C9 H9A 120.8 . .
C10 C9 H9A 120.8 . .
N1 C10 C9 122.5(11) . .
N1 C10 H10A 118.7 . .
C9 C10 H10A 118.7 . .
N1 C11 C7 122.7(11) . .
N1 C11 C12 118.7(7) . .
C7 C11 C12 118.5(10) . .
N2 C12 C4 122.5(10) . .
N2 C12 C11 118.4(7) . .
C4 C12 C11 119.1(9) . .
N3 C13 C14 122.0(9) . .
N3 C13 H13A 119.0 . .
C14 C13 H13A 119.0 . .
C15 C14 C13 118.0(10) . .
C15 C14 H14A 121.0 . .
C13 C14 H14A 121.0 . .
C14 C15 C16 121.5(9) . .
C14 C15 H15A 119.3 . .
C16 C15 H15A 119.3 . .
C15 C16 C24 116.4(8) . .
C15 C16 C17 122.8(9) . .
C24 C16 C17 120.8(9) . .
C18 C17 C16 118.9(9) . .
C18 C17 H17A 120.5 . .
C16 C17 H17A 120.5 . .
C17 C18 C19 123.6(9) . .
C17 C18 H18A 118.2 . .
C19 C18 H18A 118.2 . .
C20 C19 C23 117.4(10) . .
C20 C19 C18 124.2(10) . .
C23 C19 C18 118.4(10) . .
C19 C20 C21 120.7(9) . .
C19 C20 H20A 119.7 . .
C21 C20 H20A 119.7 . .
C22 C21 C20 118.3(10) . .
C22 C21 H21A 120.9 . .
C20 C21 H21A 120.9 . .
N4 C22 C21 123.6(10) . .
N4 C22 H22A 118.2 . .
C21 C22 H22A 118.2 . .
N4 C23 C19 122.1(8) . .
N4 C23 C24 118.7(6) . .
C19 C23 C24 119.2(8) . .
N3 C24 C16 121.5(8) . .
N3 C24 C23 119.5(7) . .
C16 C24 C23 119.0(7) . .
O2 C25 O1 125.5(6) . .
O2 C25 C26 117.9(5) . .
O1 C25 C26 116.6(6) . .
C27 C26 C32 120.6(6) . .
C27 C26 C25 118.4(6) . .
C32 C26 C25 120.8(6) . .
C26 C27 C28 117.8(6) . .
C26 C27 H27A 121.1 . .
C28 C27 H27A 121.1 . .
C30 C28 N5 106.9(6) . .
C30 C28 C27 121.3(6) . .
N5 C28 C27 131.8(7) . .
N5 C29 N6 110.8(6) . .
N5 C29 H29A 124.6 . .
N6 C29 H29A 124.6 . .
N6 C30 C28 105.5(7) . .
N6 C30 C31 133.3(7) . .
C28 C30 C31 121.2(6) . .
C32 C31 C30 116.9(6) . .
C32 C31 H31A 121.6 . .
C30 C31 H31A 121.6 . .
C31 C32 C26 122.2(6) . .
C31 C32 C33 117.0(6) . .
C26 C32 C33 120.7(6) . .
O4 C33 O3 125.9(7) . .
O4 C33 C32 121.6(7) . .
O3 C33 C32 112.3(8) . .
HW1A OW1 HW1B 109.5 . .
HW2B OW2 HW2C 109.5 . .
HW3A OW3 HW3C 109.5 . .
HW4A OW4 HW4C 109.5 . .

loop_
_geom_bond_atom_site_label_1
_geom_bond_atom_site_label_2
_geom_bond_distance
_geom_bond_site_symmetry_2
Cd1 O1 2.248(5) .
Cd1 O2 2.270(4) 2_675
Cd1 N2 2.336(6) .
Cd1 N3 2.358(6) .
Cd1 N4 2.367(6) .
Cd1 N1 2.432(6) .
O1 C25 1.253(8) .
O2 C25 1.233(8) .
O2 Cd1 2.270(4) 2_675
O3 C33 1.290(9) .
O4 C33 1.210(10) .
N1 C11 1.325(11) .
N1 C10 1.338(11) .
N2 C1 1.316(11) .
N2 C12 1.351(10) .
N3 C13 1.305(10) .
N3 C24 1.344(9) .
N4 C22 1.331(10) .
N4 C23 1.338(10) .
N5 C29 1.293(10) .
N5 C28 1.387(8) .
N6 C29 1.308(10) .
N6 C30 1.369(9) .
N6 H6A 0.8600 .
C1 C2 1.378(12) .
C1 H1A 0.9300 .
C2 C3 1.350(16) .
C2 H2A 0.9300 .
C3 C4 1.397(16) .
C3 H3A 0.9300 .
C4 C12 1.389(12) .
C4 C5 1.466(18) .
C5 C6 1.29(2) .
C5 H5B 0.9300 .
C6 C7 1.41(2) .
C6 H6B 0.9300 .
C7 C11 1.404(11) .
C7 C8 1.41(2) .
C8 C9 1.35(2) .
C8 H8A 0.9300 .
C9 C10 1.382(13) .
C9 H9A 0.9300 .
C10 H10A 0.9300 .
C11 C12 1.459(13) .
C13 C14 1.414(13) .
C13 H13A 0.9300 .
C14 C15 1.355(14) .
C14 H14A 0.9300 .
C15 C16 1.397(13) .
C15 H15A 0.9300 .
C16 C24 1.419(11) .
C16 C17 1.428(13) .
C17 C18 1.351(15) .
C17 H17A 0.9300 .
C18 C19 1.430(15) .
C18 H18A 0.9300 .
C19 C20 1.364(15) .
C19 C23 1.417(11) .
C20 C21 1.372(16) .
C20 H20A 0.9300 .
C21 C22 1.369(13) .
C21 H21A 0.9300 .
C22 H22A 0.9300 .
C23 C24 1.455(11) .
C25 C26 1.509(8) .
C26 C27 1.371(9) .
C26 C32 1.409(9) .
C27 C28 1.395(9) .
C27 H27A 0.9300 .
C28 C30 1.374(10) .
C29 H29A 0.9300 .
C30 C31 1.414(10) .
C31 C32 1.359(9) .
C31 H31A 0.9300 .
C32 C33 1.533(10) .
OW1 HW1A 0.8499 .
OW1 HW1B 0.8500 .
OW2 HW2B 0.8500 .
OW2 HW2C 0.8500 .
OW3 HW3A 0.8500 .
OW3 HW3C 0.8499 .
OW4 HW4A 0.8501 .
OW4 HW4C 0.8501 .
